data_2234861
loop_
_publ_author_name
'Gao, Shan'
'Ng, Seik Weng'

_publ_section_title
;
 Benzene-1,2-di(aminium) naphthalene-1,5-disulfonate methanol monosolvate
 trihydrate
;
_journal_coeditor_code XU5520
_journal_issue 5
_journal_name_full 'Acta Crystallographica Section E'
_journal_page_first o1574
_journal_paper_doi 10.1107/S1600536812018284
_journal_volume 68
_journal_year 2012
_chemical_formula_iupac 'C6 H10 N2 2+, C10 H6 O6 S2 2-, C H4 O, 3H2 O'
_chemical_formula_moiety 'C6 H10 N2 2+, C10 H6 O6 S2 2-, C H4 O, 3(H2 O)'
_chemical_formula_sum 'C17 H26 N2 O10 S2'
_chemical_formula_weight 482.52
_chemical_name_systematic
;
Benzene-1,2-di(aminium) naphthalene-1,5-disulfonate methanol monosolvate
trihydrate
;
_space_group_IT_number 11
_symmetry_cell_setting monoclinic
_symmetry_space_group_name_Hall '-P 2yb'
_symmetry_space_group_name_H-M 'P 1 21/m 1'
_atom_sites_solution_hydrogens geom
_atom_sites_solution_primary direct
_atom_sites_solution_secondary difmap
_audit_creation_method SHELXL-97
_cell_angle_alpha 90.00
_cell_angle_beta 98.390(5)
_cell_angle_gamma 90.00
_cell_formula_units_Z 2
_cell_length_a 8.1727(15)
_cell_length_b 13.681(2)
_cell_length_c 9.5173(15)
_cell_measurement_reflns_used 6427
_cell_measurement_temperature 293(2)
_cell_measurement_theta_max 27.46
_cell_measurement_theta_min 3.07
_cell_volume 1052.7(3)
_computing_cell_refinement 'RAPID-AUTO (Rigaku, 1998)'
_computing_data_collection 'RAPID-AUTO (Rigaku, 1998)'
_computing_data_reduction 'CrystalClear (Rigaku/MSC, 2002)'
_computing_molecular_graphics 'X-SEED (Barbour, 2001)'
_computing_publication_material 'publCIF (Westrip, 2010)'
_computing_structure_refinement 'SHELXL97 (Sheldrick, 2008)'
_computing_structure_solution 'SHELXS97 (Sheldrick, 2008)'
_diffrn_ambient_temperature 293(2)
_diffrn_measured_fraction_theta_full 0.996
_diffrn_measured_fraction_theta_max 0.996
_diffrn_measurement_device_type 'Rigaku R-AXIS RAPID IP'
_diffrn_measurement_method '\w scan'
_diffrn_radiation_monochromator graphite
_diffrn_radiation_source 'fine-focus sealed tube'
_diffrn_radiation_type MoK\a
_diffrn_radiation_wavelength 0.71073
_diffrn_reflns_av_R_equivalents 0.0438
_diffrn_reflns_av_sigmaI/netI 0.0373
_diffrn_reflns_limit_h_max 10
_diffrn_reflns_limit_h_min -10
_diffrn_reflns_limit_k_max 17
_diffrn_reflns_limit_k_min -16
_diffrn_reflns_limit_l_max 12
_diffrn_reflns_limit_l_min -12
_diffrn_reflns_number 10378
_diffrn_reflns_theta_full 27.46
_diffrn_reflns_theta_max 27.46
_diffrn_reflns_theta_min 3.07
_diffrn_standards_decay_% 0
_diffrn_standards_interval_count 0
_diffrn_standards_interval_time 0
_diffrn_standards_number 0
_exptl_absorpt_coefficient_mu 0.312
_exptl_absorpt_correction_T_max 0.9432
_exptl_absorpt_correction_T_min 0.9262
_exptl_absorpt_correction_type multi-scan
_exptl_absorpt_process_details '(ABSCOR; Higashi, 1995)'
_exptl_crystal_colour colorless
_exptl_crystal_density_diffrn 1.522
_exptl_crystal_density_method 'not measured'
_exptl_crystal_description prism
_exptl_crystal_F_000 508
_exptl_crystal_size_max 0.25
_exptl_crystal_size_mid 0.22
_exptl_crystal_size_min 0.19
_refine_diff_density_max 0.852
_refine_diff_density_min -0.409
_refine_ls_extinction_method none
_refine_ls_goodness_of_fit_ref 1.133
_refine_ls_hydrogen_treatment constr
_refine_ls_matrix_type full
_refine_ls_number_parameters 174
_refine_ls_number_reflns 2503
_refine_ls_number_restraints 0
_refine_ls_restrained_S_all 1.133
_refine_ls_R_factor_all 0.0687
_refine_ls_R_factor_gt 0.0545
_refine_ls_shift/su_max 0.001
_refine_ls_shift/su_mean 0.001
_refine_ls_structure_factor_coef Fsqd
_refine_ls_weighting_details 'calc w=1/[\s^2^(Fo^2^)+(0.0909P)^2^+0.6772P] where P=(Fo^2^+2Fc^2^)/3'
_refine_ls_weighting_scheme calc
_refine_ls_wR_factor_gt 0.1573
_refine_ls_wR_factor_ref 0.1762
_reflns_number_gt 1935
_reflns_number_total 2503
_reflns_threshold_expression I>2\s(I)
_cod_data_source_file xu5520.cif
_cod_data_source_block I
_cod_original_cell_volume 1052.8(3)
_cod_original_sg_symbol_H-M 'P 21/m'
_cod_database_code 2234861
_cod_database_fobs_code 2234861

loop_
_symmetry_equiv_pos_as_xyz
'x, y, z'
'-x, y+1/2, -z'
'-x, -y, -z'
'x, -y-1/2, z'

loop_
_atom_site_type_symbol
_atom_site_label
_atom_site_fract_x
_atom_site_fract_y
_atom_site_fract_z
_atom_site_U_iso_or_equiv
_atom_site_adp_type
_atom_site_calc_flag
_atom_site_refinement_flags
_atom_site_occupancy
_atom_site_symmetry_multiplicity
_atom_site_disorder_assembly
_atom_site_disorder_group
S S1 0.71163(7) 0.51770(5) 0.72850(6) 0.0322(2) Uani d . 1 1 . .
O O1 0.6469(2) 0.61258(14) 0.6776(2) 0.0425(5) Uani d . 1 1 . .
O O2 0.6097(2) 0.43755(15) 0.6701(2) 0.0443(5) Uani d . 1 1 . .
O O3 0.7450(3) 0.51585(15) 0.8836(2) 0.0433(5) Uani d . 1 1 . .
O O1w 0.5509(5) 0.7500 1.2108(4) 0.0707(10) Uani d S 1 2 . .
H H1w 0.4934 0.6998 1.1902 0.106 Uiso d R 1 1 . .
N N1 0.4198(5) 0.7500 0.7729(4) 0.0509(9) Uani d S 1 2 . .
H H11 0.3788 0.7500 0.8535 0.076 Uiso calc SR 1 2 . .
H H12 0.4809 0.8025 0.7685 0.076 Uiso calc R 1 1 . .
N N2 0.4862(4) 0.7500 0.4847(3) 0.0368(7) Uani d S 1 2 . .
H H21 0.4867 0.7500 0.3923 0.055 Uiso calc SR 1 2 . .
H H22 0.5374 0.6975 0.5221 0.055 Uiso calc R 1 1 . .
C C1 0.9077(3) 0.50513(18) 0.6689(3) 0.0300(5) Uani d . 1 1 . .
C C2 0.9198(3) 0.50489(17) 0.5204(3) 0.0292(5) Uani d . 1 1 . .
C C3 0.7803(3) 0.51357(19) 0.4131(3) 0.0338(6) Uani d . 1 1 . .
H H3 0.6752 0.5191 0.4388 0.041 Uiso calc R 1 1 . .
C C4 0.7984(3) 0.5140(2) 0.2731(3) 0.0387(6) Uani d . 1 1 . .
H H4A 0.7057 0.5207 0.2045 0.046 Uiso calc R 1 1 . .
C C5 0.9552(3) 0.5044(2) 0.2309(3) 0.0373(6) Uani d . 1 1 . .
H H5 0.9659 0.5044 0.1349 0.045 Uiso calc R 1 1 . .
C C6 0.2850(5) 0.7500 0.6545(4) 0.0354(8) Uani d S 1 2 . .
C C7 0.1240(5) 0.7500 0.6818(5) 0.0453(10) Uani d S 1 2 . .
H H7 0.1025 0.7500 0.7751 0.054 Uiso calc SR 1 2 . .
C C8 -0.0050(5) 0.7500 0.5712(6) 0.0527(11) Uani d S 1 2 . .
H H8 -0.1133 0.7500 0.5904 0.063 Uiso calc SR 1 2 . .
C C9 0.0245(6) 0.7500 0.4325(5) 0.0499(10) Uani d S 1 2 . .
H H9 -0.0631 0.7500 0.3582 0.060 Uiso calc SR 1 2 . .
C C10 0.1866(5) 0.7500 0.4045(4) 0.0431(9) Uani d S 1 2 . .
H H10 0.2077 0.7500 0.3111 0.052 Uiso calc SR 1 2 . .
C C11 0.3153(4) 0.7500 0.5139(4) 0.0315(7) Uani d S 1 2 . .
O O4 0.7361(8) 0.6961(4) 1.0177(6) 0.0782(17) Uani d P 0.50 1 A -1
H H4 0.7426 0.6406 0.9812 0.117 Uiso calc PR 0.50 1 A -1
C C12 0.8778(11) 0.751(2) 1.0006(8) 0.090(3) Uani d S 0.5 1 A -1
H H12A 0.8778 0.8110 1.0533 0.135 Uiso calc PR 0.50 1 A -1
H H12B 0.8767 0.7658 0.9018 0.135 Uiso calc PR 0.50 1 A -1
H H12C 0.9753 0.7143 1.0351 0.135 Uiso calc PR 0.50 1 A -1
O O2w 0.4770(6) 0.6054(4) 0.9855(5) 0.0635(13) Uani d P 0.50 1 B -1
H H2w1 0.3897 0.6342 0.9987 0.095 Uiso d PR 0.50 1 B -1
H H2w2 0.4637 0.5451 0.9955 0.095 Uiso d PR 0.50 1 B -1
O O2w' 0.2979(7) 0.6729(4) 1.0117(5) 0.0657(13) Uani d P 0.50 1 C -2
H H2w3 0.3789 0.6375 1.0001 0.099 Uiso d PR 0.50 1 C -2
H H2w4 0.2196 0.6366 1.0271 0.099 Uiso d PR 0.50 1 C -2

loop_
_atom_site_aniso_label
_atom_site_aniso_U_11
_atom_site_aniso_U_22
_atom_site_aniso_U_33
_atom_site_aniso_U_12
_atom_site_aniso_U_13
_atom_site_aniso_U_23
S1 0.0272(4) 0.0378(4) 0.0335(4) 0.0033(2) 0.0108(2) 0.0024(2)
O1 0.0421(11) 0.0428(11) 0.0451(10) 0.0138(9) 0.0152(8) 0.0056(9)
O2 0.0313(10) 0.0483(12) 0.0553(12) -0.0061(8) 0.0127(8) -0.0051(10)
O3 0.0434(11) 0.0557(12) 0.0333(10) 0.0051(9) 0.0143(8) 0.0054(9)
O1w 0.086(3) 0.083(3) 0.0472(18) 0.000 0.0224(18) 0.000
N1 0.044(2) 0.074(3) 0.0366(17) 0.000 0.0125(15) 0.000
N2 0.0354(17) 0.0422(17) 0.0341(16) 0.000 0.0096(13) 0.000
C1 0.0241(12) 0.0339(12) 0.0335(13) 0.0028(9) 0.0096(9) 0.0008(10)
C2 0.0265(13) 0.0297(12) 0.0314(12) 0.0016(9) 0.0045(9) 0.0021(10)
C3 0.0219(12) 0.0428(14) 0.0367(13) 0.0009(10) 0.0050(10) 0.0003(11)
C4 0.0281(13) 0.0520(17) 0.0343(14) 0.0034(11) -0.0007(10) 0.0015(11)
C5 0.0339(14) 0.0480(15) 0.0299(12) 0.0026(11) 0.0045(10) 0.0024(11)
C6 0.038(2) 0.0342(18) 0.0360(18) 0.000 0.0101(15) 0.000
C7 0.043(2) 0.044(2) 0.054(2) 0.000 0.0200(19) 0.000
C8 0.032(2) 0.048(2) 0.081(3) 0.000 0.016(2) 0.000
C9 0.038(2) 0.045(2) 0.064(3) 0.000 -0.0007(19) 0.000
C10 0.043(2) 0.045(2) 0.040(2) 0.000 0.0021(17) 0.000
C11 0.0317(18) 0.0271(16) 0.0372(18) 0.000 0.0100(14) 0.000
O4 0.098(4) 0.069(3) 0.079(4) -0.002(3) 0.050(3) -0.012(3)
C12 0.097(6) 0.093(6) 0.086(5) 0.035(14) 0.031(4) -0.009(16)
O2w 0.067(3) 0.060(3) 0.066(3) 0.004(2) 0.020(2) 0.002(2)
O2w' 0.071(3) 0.077(3) 0.051(3) -0.010(3) 0.015(2) 0.011(2)

loop_
_atom_type_symbol
_atom_type_description
_atom_type_scat_dispersion_real
_atom_type_scat_dispersion_imag
_atom_type_scat_source
C C 0.0033 0.0016 'International Tables Vol C Tables 4.2.6.8 and 6.1.1.4'
H H 0.0000 0.0000 'International Tables Vol C Tables 4.2.6.8 and 6.1.1.4'
N N 0.0061 0.0033 'International Tables Vol C Tables 4.2.6.8 and 6.1.1.4'
O O 0.0106 0.0060 'International Tables Vol C Tables 4.2.6.8 and 6.1.1.4'
S S 0.1246 0.1234 'International Tables Vol C Tables 4.2.6.8 and 6.1.1.4'

loop_
_geom_angle_atom_site_label_1
_geom_angle_atom_site_label_2
_geom_angle_atom_site_label_3
_geom_angle_site_symmetry_1
_geom_angle_site_symmetry_3
_geom_angle
O2 S1 O1 . . 112.86(13)
O2 S1 O3 . . 112.92(12)
O1 S1 O3 . . 110.88(12)
O2 S1 C1 . . 107.45(12)
O1 S1 C1 . . 106.22(12)
O3 S1 C1 . . 105.98(12)
C6 N1 H11 . . 109.5
C6 N1 H12 . . 109.5
H11 N1 H12 . . 109.5
C11 N2 H21 . . 109.5
C11 N2 H22 . . 109.5
H21 N2 H22 . . 109.5
C5 C1 C2 3_766 . 121.4(2)
C5 C1 S1 3_766 . 118.00(19)
C2 C1 S1 . . 120.56(19)
C3 C2 C2 . 3_766 119.0(3)
C3 C2 C1 . . 123.1(2)
C2 C2 C1 3_766 . 117.9(3)
C4 C3 C2 . . 120.9(2)
C4 C3 H3 . . 119.6
C2 C3 H3 . . 119.6
C3 C4 C5 . . 120.9(2)
C3 C4 H4A . . 119.5
C5 C4 H4A . . 119.5
C1 C5 C4 3_766 . 119.9(2)
C1 C5 H5 3_766 . 120.1
C4 C5 H5 . . 120.1
C7 C6 C11 . . 119.2(4)
C7 C6 N1 . . 119.3(3)
C11 C6 N1 . . 121.5(3)
C8 C7 C6 . . 120.1(4)
C8 C7 H7 . . 119.9
C6 C7 H7 . . 119.9
C9 C8 C7 . . 120.8(4)
C9 C8 H8 . . 119.6
C7 C8 H8 . . 119.6
C8 C9 C10 . . 119.3(4)
C8 C9 H9 . . 120.3
C10 C9 H9 . . 120.3
C11 C10 C9 . . 120.2(4)
C11 C10 H10 . . 119.9
C9 C10 H10 . . 119.9
C10 C11 C6 . . 120.4(3)
C10 C11 N2 . . 120.3(3)
C6 C11 N2 . . 119.3(3)
H2w1 O2w H2w2 . . 108.5
H2w2 O2w H2w3 . . 108.3
H2w1 O2w' H2w4 . . 109.5
H2w3 O2w' H2w4 . . 108.5

loop_
_geom_bond_atom_site_label_1
_geom_bond_atom_site_label_2
_geom_bond_site_symmetry_2
_geom_bond_distance
S1 O2 . 1.439(2)
S1 O1 . 1.4578(19)
S1 O3 . 1.461(2)
S1 C1 . 1.785(2)
O1w H1w . 0.8391
N1 C6 . 1.456(5)
N1 H11 . 0.8800
N1 H12 . 0.8800
N2 C11 . 1.463(4)
N2 H21 . 0.8800
N2 H22 . 0.8800
C1 C5 3_766 1.367(4)
C1 C2 . 1.430(3)
C2 C3 . 1.420(4)
C2 C2 3_766 1.428(5)
C3 C4 . 1.362(4)
C3 H3 . 0.9300
C4 C5 . 1.404(4)
C4 H4A . 0.9300
C5 C1 3_766 1.367(4)
C5 H5 . 0.9300
C6 C7 . 1.377(5)
C6 C11 . 1.396(5)
C7 C8 . 1.377(7)
C7 H7 . 0.9300
C8 C9 . 1.376(7)
C8 H8 . 0.9300
C9 C10 . 1.389(6)
C9 H9 . 0.9300
C10 C11 . 1.368(5)
C10 H10 . 0.9300
O4 C12 . 1.41(2)
O4 H4 . 0.8400
C12 H12A . 0.9600
C12 H12B . 0.9600
C12 H12C . 0.9600
O2w H2w1 . 0.8401
O2w H2w2 . 0.8400
O2w H2w3 . 0.9423
O2w' H2w1 . 0.9412
O2w' H2w3 . 0.8400
O2w' H2w4 . 0.8400

loop_
_geom_hbond_atom_site_label_D
_geom_hbond_atom_site_label_H
_geom_hbond_atom_site_label_A
_geom_hbond_site_symmetry_A
_geom_hbond_distance_DH
_geom_hbond_distance_HA
_geom_hbond_distance_DA
_geom_hbond_angle_DHA
O4 H4 O3 . 0.84 1.94 2.783(6) 175
O1w H1w O2w . 0.84 2.32 2.915(6) 128
O1w H1w O2w' . 0.84 2.19 2.799(7) 130
O2w H2w2 O3 3_667 0.84 2.35 2.873(5) 121
O2w' H2w4 O3 3_667 0.84 2.25 2.808(6) 124
N1 H12 O1 4_575 0.88 2.07 2.880(3) 153
N1 H11 O2w' . 0.88 2.03 2.816(5) 149
N2 H22 O1 . 0.88 1.99 2.815(3) 156
N2 H21 O1w 1_554 0.88 1.88 2.735(4) 164

loop_
_geom_torsion_atom_site_label_1
_geom_torsion_atom_site_label_2
_geom_torsion_atom_site_label_3
_geom_torsion_atom_site_label_4
_geom_torsion_site_symmetry_1
_geom_torsion_site_symmetry_4
_geom_torsion
O2 S1 C1 C5 . 3_766 -120.4(2)
O1 S1 C1 C5 . 3_766 118.6(2)
O3 S1 C1 C5 . 3_766 0.6(3)
O2 S1 C1 C2 . . 59.5(2)
O1 S1 C1 C2 . . -61.5(2)
O3 S1 C1 C2 . . -179.51(19)
C5 C1 C2 C3 3_766 . 179.3(3)
S1 C1 C2 C3 . . -0.5(3)
C5 C1 C2 C2 3_766 3_766 -0.5(4)
S1 C1 C2 C2 . 3_766 179.7(2)
C2 C2 C3 C4 3_766 . -0.9(4)
C1 C2 C3 C4 . . 179.3(2)
C2 C3 C4 C5 . . 0.9(4)
C3 C4 C5 C1 . 3_766 -0.3(4)
C11 C6 C7 C8 . . 0.000(2)
N1 C6 C7 C8 . . 180.0000(10)
C6 C7 C8 C9 . . 0.000(2)
C7 C8 C9 C10 . . 0.000(2)
C8 C9 C10 C11 . . 0.0000(10)
C9 C10 C11 C6 . . 0.0
C9 C10 C11 N2 . . 180.0
C7 C6 C11 C10 . . 0.0000(10)
N1 C6 C11 C10 . . 180.0000(10)
C7 C6 C11 N2 . . 180.0000(10)
N1 C6 C11 N2 . . 0.0000(10)
